data_4134820
loop_
_publ_author_name
'Mao, Lingling'
'Guo, Peijun'
'Kepenekian, Mika\"el'
'Spanopoulos, Ioannis'
'He, Yihui'
'Katan, Claudine'
'Even, Jacky'
'Schaller, Richard D.'
'Seshadri, Ram'
'Stoumpos, Constantinos C.'
'Kanatzidis, Mercouri G.'

_publ_section_title
;
 Organic Cation Alloying on Intralayer A and Interlayer A' sites in 2D
 Hybrid Dion-Jacobson Lead Bromide Perovskites
 (A')(A)Pb<sub>2</sub>Br<sub>7</sub>.
;
_journal_name_full 'Journal of the American Chemical Society'
_journal_paper_doi 10.1021/jacs.0c01625
_journal_year 2020
_chemical_formula_moiety 'Br7 Pb2, C6 H16 N2, C H6 N'
_chemical_formula_sum 'C7 H22 Br7 N3 Pb2'
_chemical_formula_weight 1122.02
_space_group_crystal_system monoclinic
_space_group_IT_number 9
_space_group_name_Hall 'C -2yc'
_space_group_name_H-M_alt 'C 1 c 1'
_atom_sites_solution_hydrogens geom
_atom_sites_solution_primary direct
_audit_creation_date 2020-01-17
_audit_creation_method
;
Olex2 1.2
(compiled 2018.05.29 svn.r3508 for OlexSys, GUI svn.r5506)
;
_cell_angle_alpha 90
_cell_angle_beta 104.599(2)
_cell_angle_gamma 90
_cell_formula_units_Z 4
_cell_length_a 33.2368(17)
_cell_length_b 8.3841(5)
_cell_length_c 8.3801(4)
_cell_measurement_reflns_used 7585
_cell_measurement_temperature 293(2)
_cell_measurement_theta_max 28.22
_cell_measurement_theta_min 2.53
_cell_volume 2259.8(2)
_computing_cell_refinement 'SAINT V8.38A (?, 2016)'
_computing_data_reduction 'SAINT V8.38A (?, 2016)'
_computing_molecular_graphics 'Olex2 (Dolomanov et al., 2009)'
_computing_publication_material 'Olex2 (Dolomanov et al., 2009)'
_computing_structure_refinement 'XL (Sheldrick, 2008)'
_computing_structure_solution 'XS (Sheldrick, 2008)'
_diffrn_ambient_temperature 293.0
_diffrn_measured_fraction_theta_full 0.998
_diffrn_measured_fraction_theta_max 0.994
_diffrn_measurement_device_type 'Bruker APEX-II CCD'
_diffrn_measurement_method '\f and \w scans'
_diffrn_radiation_type MoK\a
_diffrn_radiation_wavelength 0.71073
_diffrn_reflns_av_R_equivalents 0.0542
_diffrn_reflns_av_unetI/netI 0.0557
_diffrn_reflns_Laue_measured_fraction_full 0.998
_diffrn_reflns_Laue_measured_fraction_max 0.994
_diffrn_reflns_limit_h_max 44
_diffrn_reflns_limit_h_min -44
_diffrn_reflns_limit_k_max 11
_diffrn_reflns_limit_k_min -11
_diffrn_reflns_limit_l_max 11
_diffrn_reflns_limit_l_min -11
_diffrn_reflns_number 18020
_diffrn_reflns_point_group_measured_fraction_full 0.976
_diffrn_reflns_point_group_measured_fraction_max 0.964
_diffrn_reflns_theta_full 26.000
_diffrn_reflns_theta_max 28.323
_diffrn_reflns_theta_min 1.266
_diffrn_standards_number 0
_exptl_absorpt_coefficient_mu 27.251
_exptl_absorpt_correction_T_max 0.6161
_exptl_absorpt_correction_T_min 0.1159
_exptl_absorpt_correction_type numerical
_exptl_absorpt_process_details
;
SADABS-2016/2 (Bruker,2016/2) was used for absorption correction.
wR2(int) was 0.1162 before and 0.0791 after correction.
The Ratio of minimum to maximum transmission is 0.1881.
The \l/2 correction factor is Not present.
;
_exptl_crystal_colour yellow
_exptl_crystal_colour_primary yellow
_exptl_crystal_density_diffrn 3.298
_exptl_crystal_description plate
_exptl_crystal_F_000 1976
_exptl_crystal_size_max 0.099
_exptl_crystal_size_mid 0.088
_exptl_crystal_size_min 0.031
_refine_diff_density_max 2.007
_refine_diff_density_min -2.193
_refine_diff_density_rms 0.270
_refine_ls_abs_structure_details
;
 Flack x determined using 1462 quotients [(I+)-(I-)]/[(I+)+(I-)]
 (Parsons, Flack and Wagner, Acta Cryst. B69 (2013) 249-259).
;
_refine_ls_abs_structure_Flack 0.55(3)
_refine_ls_extinction_method none
_refine_ls_goodness_of_fit_ref 0.998
_refine_ls_hydrogen_treatment constr
_refine_ls_matrix_type full
_refine_ls_number_parameters 117
_refine_ls_number_reflns 5412
_refine_ls_number_restraints 27
_refine_ls_restrained_S_all 1.007
_refine_ls_R_factor_all 0.0718
_refine_ls_R_factor_gt 0.0461
_refine_ls_shift/su_max 0.467
_refine_ls_shift/su_mean 0.058
_refine_ls_structure_factor_coef Fsqd
_refine_ls_weighting_details 'w=1/[\s^2^(Fo^2^)+(0.0896P)^2^] where P=(Fo^2^+2Fc^2^)/3'
_refine_ls_weighting_scheme calc
_refine_ls_wR_factor_gt 0.1348
_refine_ls_wR_factor_ref 0.1509
_reflns_Friedel_coverage 0.938
_reflns_Friedel_fraction_full 0.953
_reflns_Friedel_fraction_max 0.933
_reflns_number_gt 3457
_reflns_number_total 5412
_reflns_threshold_expression 'I > 2\s(I)'
_cod_data_source_file ja0c01625_si_007.cif
_cod_data_source_block cc
_cod_database_code 4134820
_shelx_shelxl_version_number 2014/7
_shelx_space_group_comment
;
The symmetry employed for this shelxl refinement is uniquely defined
by the following loop, which should always be used as a source of
symmetry information in preference to the above space-group names.
They are only intended as comments.
;
_shelx_estimated_absorpt_t_max 0.485
_shelx_estimated_absorpt_t_min 0.173
_olex2_refinement_description
;
1. Fixed Uiso
 At 1.2 times of:
  All C(H) groups, All C(H,H) groups, All N(H,H) groups, All N(H,H,H) groups
 At 1.5 times of:
  All C(H,H,H) groups
2. Restrained distances
 N0AA-C1AA = C1AA-C3
 1.5 with sigma of 0.02
 C1AA-C3 = C3-C4
 1.5 with sigma of 0.02
 C3-C4 = C4-C5
 1.5 with sigma of 0.02
 C4-C5 = C5-C6
 1.5 with sigma of 0.02
 C5-C6 = C6-N0AA
 1.5 with sigma of 0.02
 C6-N0AA = N0AA-C1AA
 1.5 with sigma of 0.02
 C3-C4 = C4-C7
 1.5 with sigma of 0.02
 C4-C7 = C7-N1AA
 1.5 with sigma of 0.02
 C1-N1
 1.5 with sigma of 0.02
 N0AA-C3
 2.53 with sigma of 0.04
 C1AA-C4
 2.544 with sigma of 0.04
 C3-C5
 2.558 with sigma of 0.04
 C4-C6
 2.516 with sigma of 0.04
 C5-N0AA
 2.558 with sigma of 0.04
 C6-C1AA
 2.53 with sigma of 0.04
 C3-C7
 2.442 with sigma of 0.04
 C4-N1AA
 2.598 with sigma of 0.04
3. Uiso/Uaniso restraints and constraints
Uiso(N0AA) = Uiso(C1AA) = Uiso(C3) = Uiso(C4) = Uiso(C5) = Uiso(C6) = Uiso(C7)
= Uiso(N1AA)
Uiso(N1) = Uiso(C1)
4.a Ternary CH refined with riding coordinates:
 C4(H4)
4.b Secondary CH2 refined with riding coordinates:
 N0AA(H0AA,H0AB), C3(H3A,H3B), C5(H5A,H5B), C7(H7A,H7B), C1AA(H1AD,H1AE),
 C6(H6A,H6B)
4.c Idealised Me refined as rotating group:
 N1AA(H1AA,H1AB,H1AC), C1(H1A,H1B,H1C), N1(H1D,H1E,H1F)
;
_olex2_submission_special_instructions 'No special instructions were received'

loop_
_space_group_symop_operation_xyz
'x, y, z'
'x, -y, z+1/2'
'x+1/2, y+1/2, z'
'x+1/2, -y+1/2, z+1/2'

loop_
_atom_site_label
_atom_site_type_symbol
_atom_site_fract_x
_atom_site_fract_y
_atom_site_fract_z
_atom_site_U_iso_or_equiv
_atom_site_adp_type
_atom_site_occupancy
_atom_site_site_symmetry_order
_atom_site_calc_flag
_atom_site_refinement_flags_posn
_atom_site_refinement_flags_adp
_atom_site_refinement_flags_occupancy
_atom_site_disorder_assembly
_atom_site_disorder_group
Pb1 Pb 0.47753(2) 0.25009(10) 0.48905(6) 0.0343(3) Uani 1 1 d . . . . .
Pb2 Pb 0.66608(2) 0.24992(10) 0.67771(6) 0.0334(3) Uani 1 1 d . . . . .
Br3 Br 0.4782(2) 0.4618(4) 0.7819(7) 0.0749(15) Uani 1 1 d . . . . .
Br4 Br 0.6657(2) 0.0382(4) 0.9692(7) 0.0755(15) Uani 1 1 d . . . . .
Br6 Br 0.5724(3) 0.2501(2) 0.5827(12) 0.0725(7) Uani 1 1 d . . . . .
Br8 Br 0.4781(2) -0.0358(5) 0.7073(8) 0.0824(17) Uani 1 1 d . . . . .
Br9 Br 0.6658(2) 0.5356(5) 0.8957(8) 0.0840(18) Uani 1 1 d . . . . .
Br10 Br 0.38692(19) 0.2514(6) 0.3918(11) 0.147(4) Uani 1 1 d . . . . .
Br12 Br 0.75599(19) 0.2484(7) 0.7618(13) 0.158(5) Uani 1 1 d . . . . .
N0AA N 0.3962(12) 0.216(6) 0.863(6) 0.234(9) Uiso 1 1 d D . . . .
H0AA H 0.4162 0.2470 0.8166 0.280 Uiso 1 1 calc R . . . .
H0AB H 0.4077 0.1519 0.9469 0.280 Uiso 1 1 calc R . . . .
N1AA N 0.2476(14) 0.184(5) 0.692(7) 0.234(9) Uiso 1 1 d D . . . .
H1AA H 0.2248 0.2091 0.6143 0.280 Uiso 1 1 calc GR . . . .
H1AB H 0.2415 0.1115 0.7592 0.280 Uiso 1 1 calc GR . . . .
H1AC H 0.2666 0.1444 0.6440 0.280 Uiso 1 1 calc GR . . . .
C4 C 0.3098(12) 0.308(4) 0.783(6) 0.234(9) Uiso 1 1 d D . . . .
H4 H 0.3165 0.3816 0.7032 0.280 Uiso 1 1 calc R . . . .
C3 C 0.3205(13) 0.141(4) 0.746(7) 0.234(9) Uiso 1 1 d D . . . .
H3A H 0.3027 0.1094 0.6397 0.280 Uiso 1 1 calc R . . . .
H3B H 0.3150 0.0695 0.8286 0.280 Uiso 1 1 calc R . . . .
C5 C 0.3357(15) 0.346(5) 0.952(5) 0.234(9) Uiso 1 1 d D . . . .
H5A H 0.3338 0.2625 1.0300 0.280 Uiso 1 1 calc R . . . .
H5B H 0.3271 0.4465 0.9915 0.280 Uiso 1 1 calc R . . . .
C7 C 0.2643(14) 0.328(5) 0.786(7) 0.234(9) Uiso 1 1 d D . . . .
H7A H 0.2606 0.3255 0.8970 0.280 Uiso 1 1 calc R . . . .
H7B H 0.2523 0.4249 0.7308 0.280 Uiso 1 1 calc R . . . .
C1AA C 0.3651(14) 0.124(5) 0.741(6) 0.234(9) Uiso 1 1 d D . . . .
H1AD H 0.3724 0.0118 0.7548 0.280 Uiso 1 1 calc R . . . .
H1AE H 0.3673 0.1546 0.6315 0.280 Uiso 1 1 calc R . . . .
C6 C 0.3794(14) 0.358(4) 0.928(6) 0.234(9) Uiso 1 1 d D . . . .
H6A H 0.3800 0.4465 0.8545 0.280 Uiso 1 1 calc R . . . .
H6B H 0.3980 0.3846 1.0340 0.280 Uiso 1 1 calc R . . . .
C1 C 0.5758(15) 0.333(4) 1.036(5) 0.152(11) Uiso 1 1 d D . . . .
H1A H 0.5648 0.3858 0.9324 0.228 Uiso 1 1 calc GR . . . .
H1B H 0.6055 0.3436 1.0665 0.228 Uiso 1 1 calc GR . . . .
H1C H 0.5645 0.3811 1.1191 0.228 Uiso 1 1 calc GR . . . .
N1 N 0.5648(12) 0.167(3) 1.020(4) 0.152(11) Uiso 1 1 d D . . . .
H1D H 0.5463 0.1502 0.9248 0.183 Uiso 1 1 calc GR . . . .
H1E H 0.5539 0.1382 1.1030 0.183 Uiso 1 1 calc GR . . . .
H1F H 0.5874 0.1086 1.0241 0.183 Uiso 1 1 calc GR . . . .

loop_
_atom_site_aniso_label
_atom_site_aniso_U_11
_atom_site_aniso_U_22
_atom_site_aniso_U_33
_atom_site_aniso_U_23
_atom_site_aniso_U_13
_atom_site_aniso_U_12
Pb1 0.0392(8) 0.0255(3) 0.0383(6) -0.0002(5) 0.0100(5) -0.0002(5)
Pb2 0.0372(7) 0.0370(5) 0.0266(5) -0.0003(5) 0.0092(4) -0.0003(5)
Br3 0.106(4) 0.056(3) 0.068(3) -0.032(2) 0.031(3) -0.010(3)
Br4 0.101(4) 0.063(3) 0.064(3) 0.032(2) 0.026(3) -0.010(3)
Br6 0.0328(9) 0.0909(18) 0.089(2) -0.001(3) 0.0063(11) -0.006(3)
Br8 0.105(4) 0.069(3) 0.068(4) 0.040(3) 0.014(3) -0.004(3)
Br9 0.100(4) 0.078(3) 0.080(4) -0.048(3) 0.035(3) -0.004(3)
Br10 0.041(4) 0.194(10) 0.186(9) 0.006(4) -0.012(4) 0.007(3)
Br12 0.036(3) 0.213(10) 0.224(10) 0.005(5) 0.030(4) 0.008(3)

loop_
_atom_type_symbol
_atom_type_description
_atom_type_scat_dispersion_real
_atom_type_scat_dispersion_imag
_atom_type_scat_source
C C 0.0033 0.0016 'International Tables Vol C Tables 4.2.6.8 and 6.1.1.4'
H H 0.0000 0.0000 'International Tables Vol C Tables 4.2.6.8 and 6.1.1.4'
Br Br -0.2901 2.4595 'International Tables Vol C Tables 4.2.6.8 and 6.1.1.4'
N N 0.0061 0.0033 'International Tables Vol C Tables 4.2.6.8 and 6.1.1.4'
Pb Pb -3.3944 10.1111 'International Tables Vol C Tables 4.2.6.8 and 6.1.1.4'

loop_
_geom_angle_atom_site_label_1
_geom_angle_atom_site_label_2
_geom_angle_atom_site_label_3
_geom_angle
_geom_angle_site_symmetry_1
_geom_angle_site_symmetry_3
_geom_angle_publ_flag
Br3 Pb1 Br3 89.85(4) 2_564 . ?
Br3 Pb1 Br6 89.47(18) 2_564 . ?
Br3 Pb1 Br6 89.7(2) . . ?
Br3 Pb1 Br8 178.3(2) 2_564 . ?
Br8 Pb1 Br3 91.43(19) 2_554 2_564 ?
Br8 Pb1 Br3 178.5(2) 2_554 . ?
Br8 Pb1 Br3 88.66(19) . . ?
Br8 Pb1 Br6 89.5(2) 2_554 . ?
Br8 Pb1 Br6 89.77(18) . . ?
Br8 Pb1 Br8 90.06(3) 2_554 . ?
Br10 Pb1 Br3 91.2(2) . . ?
Br10 Pb1 Br3 89.6(2) . 2_564 ?
Br10 Pb1 Br6 178.7(3) . . ?
Br10 Pb1 Br8 89.6(2) . 2_554 ?
Br10 Pb1 Br8 91.18(19) . . ?
Br4 Pb2 Br4 89.86(4) 2_554 . ?
Br4 Pb2 Br6 89.65(19) 2_554 . ?
Br4 Pb2 Br9 178.4(2) 2_554 . ?
Br6 Pb2 Br4 90.0(2) . . ?
Br6 Pb2 Br9 89.93(17) . . ?
Br9 Pb2 Br4 178.61(19) 2_564 . ?
Br9 Pb2 Br4 88.60(18) . . ?
Br9 Pb2 Br4 91.46(19) 2_564 2_554 ?
Br9 Pb2 Br6 89.6(2) 2_564 . ?
Br9 Pb2 Br9 90.07(3) 2_564 . ?
Br12 Pb2 Br4 90.9(2) . . ?
Br12 Pb2 Br4 89.5(2) . 2_554 ?
Br12 Pb2 Br6 178.8(4) . . ?
Br12 Pb2 Br9 89.6(2) . 2_564 ?
Br12 Pb2 Br9 91.0(2) . . ?
Pb1 Br3 Pb1 161.7(2) 2_565 . ?
Pb2 Br4 Pb2 161.8(2) 2 . ?
Pb2 Br6 Pb1 179.6(4) . . ?
Pb1 Br8 Pb1 164.5(2) 2 . ?
Pb2 Br9 Pb2 164.7(2) 2_565 . ?
H0AA N0AA H0AB 107.6 . . ?
C1AA N0AA H0AA 108.2 . . ?
C1AA N0AA H0AB 109.1 . . ?
C1AA N0AA C6 114(3) . . ?
C6 N0AA H0AA 108.4 . . ?
C6 N0AA H0AB 108.9 . . ?
H1AA N1AA H1AB 109.2 . . ?
H1AA N1AA H1AC 109.2 . . ?
H1AB N1AA H1AC 109.2 . . ?
C7 N1AA H1AA 109.8 . . ?
C7 N1AA H1AB 109.9 . . ?
C7 N1AA H1AC 109.6 . . ?
C3 C4 H4 109.7 . . ?
C3 C4 C7 113(3) . . ?
C5 C4 H4 109.7 . . ?
C5 C4 C3 107(3) . . ?
C5 C4 C7 107(4) . . ?
C7 C4 H4 109.7 . . ?
C4 C3 H3A 109.0 . . ?
C4 C3 H3B 109.0 . . ?
C4 C3 C1AA 113(3) . . ?
H3A C3 H3B 107.9 . . ?
C1AA C3 H3A 108.9 . . ?
C1AA C3 H3B 109.3 . . ?
C4 C5 H5A 111.0 . . ?
C4 C5 H5B 111.1 . . ?
C4 C5 C6 103(3) . . ?
H5A C5 H5B 109.1 . . ?
C6 C5 H5A 111.0 . . ?
C6 C5 H5B 111.2 . . ?
N1AA C7 C4 98(2) . . ?
N1AA C7 H7A 112.0 . . ?
N1AA C7 H7B 112.2 . . ?
C4 C7 H7A 112.0 . . ?
C4 C7 H7B 112.3 . . ?
H7A C7 H7B 109.8 . . ?
N0AA C1AA C3 117(3) . . ?
N0AA C1AA H1AD 107.6 . . ?
N0AA C1AA H1AE 108.5 . . ?
C3 C1AA H1AD 107.9 . . ?
C3 C1AA H1AE 108.2 . . ?
H1AD C1AA H1AE 107.2 . . ?
N0AA C6 C5 117(3) . . ?
N0AA C6 H6A 108.2 . . ?
N0AA C6 H6B 107.8 . . ?
C5 C6 H6A 107.9 . . ?
C5 C6 H6B 107.9 . . ?
H6A C6 H6B 107.2 . . ?
H1A C1 H1B 109.3 . . ?
H1A C1 H1C 109.4 . . ?
H1B C1 H1C 109.4 . . ?
N1 C1 H1A 109.9 . . ?
N1 C1 H1B 109.3 . . ?
N1 C1 H1C 109.6 . . ?
C1 N1 H1D 109.2 . . ?
C1 N1 H1E 109.5 . . ?
C1 N1 H1F 109.8 . . ?
H1D N1 H1E 109.5 . . ?
H1D N1 H1F 109.5 . . ?
H1E N1 H1F 109.5 . . ?

loop_
_geom_bond_atom_site_label_1
_geom_bond_atom_site_label_2
_geom_bond_distance
_geom_bond_site_symmetry_2
_geom_bond_publ_flag
Pb1 Br3 2.978(5) 2_564 ?
Pb1 Br3 3.024(5) . ?
Pb1 Br6 3.051(9) . ?
Pb1 Br8 3.012(5) . ?
Pb1 Br8 2.971(5) 2_554 ?
Pb1 Br10 2.915(6) . ?
Pb2 Br4 3.022(5) . ?
Pb2 Br4 2.979(4) 2_554 ?
Pb2 Br6 3.014(9) . ?
Pb2 Br9 2.967(5) 2_564 ?
Pb2 Br9 3.014(5) . ?
Pb2 Br12 2.892(6) . ?
Br3 Pb1 2.978(4) 2_565 ?
Br4 Pb2 2.979(4) 2 ?
Br8 Pb1 2.971(5) 2 ?
Br9 Pb2 2.968(5) 2_565 ?
N0AA H0AA 0.8900 . ?
N0AA H0AB 0.8900 . ?
N0AA C1AA 1.478(19) . ?
N0AA C6 1.480(19) . ?
N1AA H1AA 0.8928 . ?
N1AA H1AB 0.8929 . ?
N1AA H1AC 0.8928 . ?
N1AA C7 1.47(3) . ?
C4 H4 0.9800 . ?
C4 C3 1.498(16) . ?
C4 C5 1.495(19) . ?
C4 C7 1.526(19) . ?
C3 H3A 0.9700 . ?
C3 H3B 0.9700 . ?
C3 C1AA 1.499(19) . ?
C5 H5A 0.9700 . ?
C5 H5B 0.9700 . ?
C5 C6 1.518(19) . ?
C7 H7A 0.9700 . ?
C7 H7B 0.9700 . ?
C1AA H1AD 0.9700 . ?
C1AA H1AE 0.9700 . ?
C6 H6A 0.9700 . ?
C6 H6B 0.9700 . ?
C1 H1A 0.9610 . ?
C1 H1B 0.9610 . ?
C1 H1C 0.9610 . ?
C1 N1 1.44(3) . ?
N1 H1D 0.8900 . ?
N1 H1E 0.8900 . ?
N1 H1F 0.8901 . ?

loop_
_geom_torsion_atom_site_label_1
_geom_torsion_atom_site_label_2
_geom_torsion_atom_site_label_3
_geom_torsion_atom_site_label_4
_geom_torsion
_geom_torsion_site_symmetry_1
_geom_torsion_site_symmetry_2
_geom_torsion_site_symmetry_3
_geom_torsion_site_symmetry_4
_geom_torsion_publ_flag
C4 C3 C1AA N0AA 38(7) . . . . ?
C4 C5 C6 N0AA -59(5) . . . . ?
C3 C4 C5 C6 70(4) . . . . ?
C3 C4 C7 N1AA -19(5) . . . . ?
C5 C4 C3 C1AA -63(5) . . . . ?
C5 C4 C7 N1AA -137(4) . . . . ?
C7 C4 C3 C1AA 179(6) . . . . ?
C7 C4 C5 C6 -168(3) . . . . ?
C1AA N0AA C6 C5 35(7) . . . . ?
C6 N0AA C1AA C3 -23(8) . . . . ?
